data_7224954
loop_
_publ_author_name
'Zhang, Xinyuan'
'Jiang, Xingxing'
'Liu, Pengxiang'
'Li, Yin'
'Tu, Heng'
'Lin, Zheshuai'
'Xu, Degang'
'Zhang, Guochun'
'Wu, Yicheng'
'Yao, Jianquan'

_publ_section_title
;
 Molecular design on isoxazolone-based derivatives with large second-order
 harmonic generation effect and terahertz wave generation
;
_journal_issue 20
_journal_name_full CrystEngComm
_journal_page_first 3667
_journal_paper_doi 10.1039/C6CE00398B
_journal_volume 18
_journal_year 2016
_chemical_formula_sum 'C20 H18 N2 O2'
_chemical_formula_weight 318.36
_chemical_name_systematic
; 
 ? 
;
_space_group_IT_number 33
_symmetry_cell_setting orthorhombic
_symmetry_space_group_name_Hall 'P 2c -2n'
_symmetry_space_group_name_H-M 'P n a 21'
_atom_sites_solution_hydrogens geom
_atom_sites_solution_primary direct
_atom_sites_solution_secondary difmap
_audit_creation_method SHELXL-97
_audit_update_record
;
2016-04-09 deposited with the CCDC.
2016-04-19 downloaded from the CCDC.
;
_cell_angle_alpha 90.00
_cell_angle_beta 90.00
_cell_angle_gamma 90.00
_cell_formula_units_Z 4
_cell_length_a 12.040(3)
_cell_length_b 6.7907(14)
_cell_length_c 19.562(4)
_cell_measurement_reflns_used 5219
_cell_measurement_temperature 153(2)
_cell_measurement_theta_max 31.502
_cell_measurement_theta_min 1.986
_cell_volume 1599.4(6)
_computing_cell_refinement 'CrystalClear (Rigaku Inc., 2008)'
_computing_data_collection 'CrystalClear (Rigaku Inc., 2008)'
_computing_data_reduction 'CrystalClear (Rigaku Inc., 2008)'
_computing_structure_refinement 'SHELXL-97 (Sheldrick, 1997)'
_computing_structure_solution 'SHELXS-97 (Sheldrick, 1990)'
_diffrn_ambient_temperature 153(2)
_diffrn_detector_area_resol_mean 28.5714
_diffrn_measured_fraction_theta_full 0.997
_diffrn_measured_fraction_theta_max 0.997
_diffrn_measurement_device_type AFC10/Saturn724+
_diffrn_measurement_method 'phi and omega scans'
_diffrn_radiation_monochromator graphite
_diffrn_radiation_source 'Rotating Anode'
_diffrn_radiation_type MoK\a
_diffrn_radiation_wavelength 0.71073
_diffrn_reflns_av_R_equivalents 0.0418
_diffrn_reflns_av_sigmaI/netI 0.0471
_diffrn_reflns_limit_h_max 17
_diffrn_reflns_limit_h_min -17
_diffrn_reflns_limit_k_max 9
_diffrn_reflns_limit_k_min -9
_diffrn_reflns_limit_l_max 28
_diffrn_reflns_limit_l_min -26
_diffrn_reflns_number 18118
_diffrn_reflns_theta_full 31.49
_diffrn_reflns_theta_max 31.49
_diffrn_reflns_theta_min 3.38
_diffrn_standards_decay_% 0
_diffrn_standards_interval_count 0
_diffrn_standards_interval_time 0
_diffrn_standards_number 0
_exptl_absorpt_coefficient_mu 0.086
_exptl_absorpt_correction_T_max 0.9966
_exptl_absorpt_correction_T_min 0.9565
_exptl_absorpt_correction_type multi-scan
_exptl_crystal_colour Red
_exptl_crystal_density_diffrn 1.322
_exptl_crystal_density_method 'not measured'
_exptl_crystal_description Platelet
_exptl_crystal_F_000 672
_exptl_crystal_size_max 0.52
_exptl_crystal_size_mid 0.31
_exptl_crystal_size_min 0.04
_refine_diff_density_max 0.173
_refine_diff_density_min -0.159
_refine_diff_density_rms 0.036
_refine_ls_abs_structure_details 'Flack H D (1983), Acta Cryst. A39, 876-881'
_refine_ls_abs_structure_Flack -0.1(10)
_refine_ls_extinction_method none
_refine_ls_goodness_of_fit_ref 1.003
_refine_ls_hydrogen_treatment constr
_refine_ls_matrix_type full
_refine_ls_number_parameters 245
_refine_ls_number_reflns 5043
_refine_ls_number_restraints 5
_refine_ls_restrained_S_all 1.003
_refine_ls_R_factor_all 0.0562
_refine_ls_R_factor_gt 0.0447
_refine_ls_shift/su_max 0.001
_refine_ls_shift/su_mean 0.000
_refine_ls_structure_factor_coef Fsqd
_refine_ls_weighting_details 'calc w=1/[\s^2^(Fo^2^)+(0.0396P)^2^+0.0960P] where P=(Fo^2^+2Fc^2^)/3'
_refine_ls_weighting_scheme calc
_refine_ls_wR_factor_gt 0.0907
_refine_ls_wR_factor_ref 0.0967
_reflns_number_gt 4005
_reflns_number_total 5043
_reflns_threshold_expression >2sigma(I)
_cod_data_source_file c6ce00398b2.cif
_cod_data_source_block bo2895
_cod_depositor_comments
;
The following automatic conversions were performed:

'_symmetry_cell_setting' value 'Orthorhombic' changed to
'orthorhombic' according to
/usr/data/users/saulius/crontab/automatic-downloads/rss-feeds/RSC/lib/dictionaries/cif_core.dic
dictionary named 'cif_core.dic' version 2.4.2 from 2011-04-26.

Automatic conversion script
Id: cif_fix_values 4268 2015-11-12 08:31:59Z antanas 

 Adding full bibliography for 7224953--7224955.cif.

The following automatic conversions were performed:

'_exptl_absorpt_correction_type' value 'Multi-scans' was replaced
with the value 'multi-scan' as specified in the replacement file
'src/cod-tools/trunk/data/replacement-values/replacement_values.lst'.

Automatic conversion script
Id: cif_fix_values 5376 2017-05-30 11:51:03Z andrius 
;
_cod_original_sg_symbol_H-M Pna2(1)
_cod_database_code 7224954

loop_
_symmetry_equiv_pos_as_xyz
'x, y, z'
'-x, -y, z+1/2'
'x+1/2, -y+1/2, z'
'-x+1/2, y+1/2, z+1/2'

loop_
_atom_site_label
_atom_site_type_symbol
_atom_site_fract_x
_atom_site_fract_y
_atom_site_fract_z
_atom_site_U_iso_or_equiv
_atom_site_adp_type
_atom_site_occupancy
_atom_site_symmetry_multiplicity
_atom_site_calc_flag
_atom_site_refinement_flags
_atom_site_disorder_assembly
_atom_site_disorder_group
O1 O 0.89598(9) 0.98256(16) 0.47085(6) 0.0426(3) Uani 1 1 d . . .
O2 O 0.94837(9) 0.74607(16) 0.54346(6) 0.0403(3) Uani 1 1 d . . .
N1 N 0.80134(11) 1.03131(19) 0.42858(7) 0.0409(3) Uani 1 1 d . . .
N2 N 0.75128(9) -0.07962(18) 0.67376(7) 0.0340(3) Uani 1 1 d D . .
C1 C 0.74179(11) 0.0817(2) 0.63416(7) 0.0313(3) Uani 1 1 d . A .
C2 C 0.83439(12) 0.2011(3) 0.61819(10) 0.0443(4) Uani 1 1 d . . .
H2 H 0.9052 0.1675 0.6362 0.053 Uiso 1 1 calc R A .
C3 C 0.82441(11) 0.3644(3) 0.57722(10) 0.0427(4) Uani 1 1 d . A .
H3 H 0.8887 0.4400 0.5670 0.051 Uiso 1 1 calc R . .
C4 C 0.72115(11) 0.4223(2) 0.55006(8) 0.0304(3) Uani 1 1 d . . .
C5 C 0.62921(11) 0.3016(2) 0.56600(8) 0.0318(3) Uani 1 1 d . A .
H5 H 0.5585 0.3358 0.5481 0.038 Uiso 1 1 calc R . .
C6 C 0.63778(11) 0.1381(2) 0.60605(8) 0.0324(3) Uani 1 1 d . . .
H6 H 0.5736 0.0611 0.6153 0.039 Uiso 1 1 calc R A .
C7 C 0.70219(11) 0.5876(2) 0.50693(8) 0.0307(3) Uani 1 1 d . A .
H7 H 0.6286 0.5925 0.4895 0.037 Uiso 1 1 calc R . .
C8 C 0.87749(12) 0.8079(2) 0.50490(8) 0.0332(3) Uani 1 1 d . A .
C9 C 0.76687(11) 0.7414(2) 0.48505(7) 0.0293(3) Uani 1 1 d . . .
C10 C 0.72890(12) 0.8923(2) 0.43828(8) 0.0315(3) Uani 1 1 d . A .
C11 C 0.62142(12) 0.8975(2) 0.40173(7) 0.0322(3) Uani 1 1 d . . .
C12 C 0.55105(14) 1.0580(3) 0.40708(8) 0.0424(4) Uani 1 1 d . A .
H12 H 0.5727 1.1684 0.4338 0.051 Uiso 1 1 calc R . .
C13 C 0.44907(15) 1.0592(3) 0.37375(9) 0.0482(4) Uani 1 1 d . . .
H13 H 0.4006 1.1688 0.3786 0.058 Uiso 1 1 calc R A .
C14 C 0.41834(13) 0.9024(3) 0.33386(9) 0.0474(4) Uani 1 1 d . A .
H14 H 0.3489 0.9040 0.3108 0.057 Uiso 1 1 calc R . .
C15 C 0.48832(14) 0.7418(3) 0.32715(11) 0.0513(4) Uani 1 1 d . . .
H15 H 0.4674 0.6338 0.2991 0.062 Uiso 1 1 calc R A .
C16 C 0.58935(13) 0.7392(2) 0.36166(9) 0.0416(4) Uani 1 1 d . A .
H16 H 0.6367 0.6279 0.3577 0.050 Uiso 1 1 calc R . .
C17 C 0.8566(6) -0.151(2) 0.7025(6) 0.040(3) Uani 0.556(6) 1 d PD A 1
H17A H 0.9011 -0.0422 0.7223 0.048 Uiso 0.556(6) 1 calc PR A 1
H17B H 0.9015 -0.2223 0.6682 0.048 Uiso 0.556(6) 1 calc PR A 1
C18 C 0.8108(3) -0.2898(5) 0.75817(17) 0.0399(9) Uani 0.556(6) 1 d P A 1
H18A H 0.8657 -0.3944 0.7683 0.048 Uiso 0.556(6) 1 calc PR A 1
H18B H 0.7966 -0.2151 0.8008 0.048 Uiso 0.556(6) 1 calc PR A 1
C19 C 0.7036(12) -0.3807(18) 0.7323(7) 0.0411(19) Uani 0.556(6) 1 d PD A 1
H19A H 0.6524 -0.4124 0.7704 0.049 Uiso 0.556(6) 1 calc PR A 1
H19B H 0.7177 -0.5010 0.7051 0.049 Uiso 0.556(6) 1 calc PR A 1
C17' C 0.8551(8) -0.142(2) 0.7070(8) 0.040(4) Uani 0.444(6) 1 d PD A 2
H07A H 0.8664 -0.0671 0.7499 0.047 Uiso 0.444(6) 1 calc PR A 2
H07B H 0.9191 -0.1168 0.6765 0.047 Uiso 0.444(6) 1 calc PR A 2
C18' C 0.8452(3) -0.3595(6) 0.7221(3) 0.0427(13) Uani 0.444(6) 1 d P A 2
H18C H 0.8867 -0.3983 0.7636 0.051 Uiso 0.444(6) 1 calc PR A 2
H18D H 0.8687 -0.4420 0.6829 0.051 Uiso 0.444(6) 1 calc PR A 2
C19' C 0.7188(14) -0.363(2) 0.7330(9) 0.047(4) Uani 0.444(6) 1 d PD A 2
H09A H 0.6905 -0.4970 0.7226 0.056 Uiso 0.444(6) 1 calc PR A 2
H09B H 0.7023 -0.3350 0.7816 0.056 Uiso 0.444(6) 1 calc PR A 2
C20 C 0.65915(13) -0.2144(2) 0.68826(8) 0.0385(3) Uani 1 1 d D A .
H20A H 0.6286 -0.2677 0.6451 0.046 Uiso 1 1 calc R B 1
H20B H 0.5991 -0.1439 0.7126 0.046 Uiso 1 1 calc R B 1

loop_
_atom_site_aniso_label
_atom_site_aniso_U_11
_atom_site_aniso_U_22
_atom_site_aniso_U_33
_atom_site_aniso_U_23
_atom_site_aniso_U_13
_atom_site_aniso_U_12
O1 0.0386(6) 0.0375(6) 0.0518(7) 0.0061(5) -0.0087(5) -0.0119(5)
O2 0.0303(5) 0.0447(6) 0.0459(6) 0.0002(5) -0.0082(5) -0.0052(4)
N1 0.0410(7) 0.0365(7) 0.0451(8) 0.0044(6) -0.0049(6) -0.0058(6)
N2 0.0264(6) 0.0322(7) 0.0433(7) 0.0055(5) 0.0012(5) -0.0005(5)
C1 0.0245(6) 0.0308(7) 0.0385(8) 0.0016(6) 0.0041(6) 0.0025(5)
C2 0.0185(6) 0.0443(9) 0.0700(11) 0.0210(8) 0.0004(7) 0.0017(6)
C3 0.0194(6) 0.0426(9) 0.0661(11) 0.0171(8) 0.0036(7) 0.0003(6)
C4 0.0210(6) 0.0300(7) 0.0403(8) 0.0014(6) 0.0025(6) 0.0012(5)
C5 0.0200(6) 0.0356(7) 0.0399(8) 0.0004(6) -0.0016(6) 0.0004(5)
C6 0.0220(6) 0.0342(7) 0.0411(8) 0.0011(6) 0.0021(6) -0.0047(5)
C7 0.0218(6) 0.0317(7) 0.0386(7) 0.0002(6) 0.0007(6) 0.0030(5)
C8 0.0311(7) 0.0328(7) 0.0358(7) -0.0035(6) -0.0007(6) -0.0043(6)
C9 0.0258(6) 0.0290(7) 0.0330(7) -0.0027(5) 0.0008(5) 0.0002(5)
C10 0.0334(7) 0.0298(7) 0.0312(7) -0.0017(5) 0.0022(6) 0.0001(5)
C11 0.0318(7) 0.0326(7) 0.0322(7) 0.0029(6) 0.0023(6) 0.0014(6)
C12 0.0495(9) 0.0401(9) 0.0377(8) 0.0005(6) 0.0008(7) 0.0108(7)
C13 0.0464(9) 0.0567(11) 0.0415(9) 0.0070(8) 0.0043(8) 0.0230(8)
C14 0.0284(8) 0.0683(13) 0.0454(9) 0.0098(8) -0.0007(7) 0.0049(8)
C15 0.0368(9) 0.0584(11) 0.0587(11) -0.0088(9) -0.0086(8) -0.0010(8)
C16 0.0326(8) 0.0408(9) 0.0514(9) -0.0065(7) -0.0054(7) 0.0060(6)
C17 0.034(6) 0.051(6) 0.035(4) 0.013(3) -0.007(3) 0.001(4)
C18 0.0426(18) 0.0440(18) 0.0331(16) 0.0080(13) 0.0025(13) 0.0030(14)
C19 0.054(4) 0.029(3) 0.040(3) 0.009(2) 0.002(3) -0.014(3)
C17' 0.034(7) 0.036(6) 0.048(6) -0.001(4) 0.007(4) 0.009(5)
C18' 0.039(2) 0.043(2) 0.046(3) 0.0103(18) -0.0028(19) 0.0039(16)
C19' 0.051(5) 0.037(5) 0.052(5) 0.005(4) 0.014(4) -0.005(4)
C20 0.0417(8) 0.0367(8) 0.0371(8) 0.0034(6) 0.0020(7) -0.0112(7)

loop_
_atom_type_symbol
_atom_type_description
_atom_type_scat_dispersion_real
_atom_type_scat_dispersion_imag
_atom_type_scat_source
C C 0.0033 0.0016 'International Tables Vol C Tables 4.2.6.8 and 6.1.1.4'
H H 0.0000 0.0000 'International Tables Vol C Tables 4.2.6.8 and 6.1.1.4'
N N 0.0061 0.0033 'International Tables Vol C Tables 4.2.6.8 and 6.1.1.4'
O O 0.0106 0.0060 'International Tables Vol C Tables 4.2.6.8 and 6.1.1.4'

loop_
_geom_angle_atom_site_label_1
_geom_angle_atom_site_label_2
_geom_angle_atom_site_label_3
_geom_angle
C8 O1 N1 110.24(10)
C10 N1 O1 106.22(12)
C1 N2 C20 123.72(12)
C1 N2 C17 124.1(6)
C20 N2 C17 112.0(6)
C1 N2 C17' 124.0(7)
C20 N2 C17' 112.2(7)
C17 N2 C17' 4.2(11)
N2 C1 C2 121.78(13)
N2 C1 C6 121.12(13)
C2 C1 C6 117.10(13)
C3 C2 C1 121.53(14)
C3 C2 H2 119.2
C1 C2 H2 119.2
C2 C3 C4 121.52(14)
C2 C3 H3 119.2
C4 C3 H3 119.2
C3 C4 C5 116.55(13)
C3 C4 C7 125.85(13)
C5 C4 C7 117.58(12)
C6 C5 C4 122.70(13)
C6 C5 H5 118.6
C4 C5 H5 118.6
C5 C6 C1 120.59(13)
C5 C6 H6 119.7
C1 C6 H6 119.7
C9 C7 C4 134.02(13)
C9 C7 H7 113.0
C4 C7 H7 113.0
O2 C8 O1 118.97(13)
O2 C8 C9 134.44(14)
O1 C8 C9 106.57(12)
C7 C9 C10 123.85(13)
C7 C9 C8 132.15(14)
C10 C9 C8 103.73(12)
N1 C10 C9 113.23(13)
N1 C10 C11 119.99(13)
C9 C10 C11 126.76(13)
C12 C11 C16 118.88(14)
C12 C11 C10 121.17(14)
C16 C11 C10 119.94(13)
C11 C12 C13 120.65(16)
C11 C12 H12 119.7
C13 C12 H12 119.7
C14 C13 C12 120.04(16)
C14 C13 H13 120.0
C12 C13 H13 120.0
C13 C14 C15 120.11(16)
C13 C14 H14 119.9
C15 C14 H14 119.9
C14 C15 C16 119.75(17)
C14 C15 H15 120.1
C16 C15 H15 120.1
C11 C16 C15 120.55(15)
C11 C16 H16 119.7
C15 C16 H16 119.7
N2 C17 C18 99.4(6)
N2 C17 H17A 111.9
C18 C17 H17A 111.9
N2 C17 H17B 111.9
C18 C17 H17B 111.9
H17A C17 H17B 109.6
C19 C18 C17 108.6(5)
C19 C18 H18A 110.0
C17 C18 H18A 110.0
C19 C18 H18B 110.0
C17 C18 H18B 110.0
H18A C18 H18B 108.4
C18 C19 C20 100.7(8)
C18 C19 H19A 111.6
C20 C19 H19A 111.6
C18 C19 H19B 111.6
C20 C19 H19B 111.6
H19A C19 H19B 109.4
N2 C17' C18' 107.4(9)
N2 C17' H07A 110.2
C18' C17' H07A 110.2
N2 C17' H07B 110.2
C18' C17' H07B 110.2
H07A C17' H07B 108.5
C17' C18' C19' 97.0(7)
C17' C18' H18C 112.4
C19' C18' H18C 112.4
C17' C18' H18D 112.4
C19' C18' H18D 112.4
H18C C18' H18D 109.9
C20 C19' C18' 112.1(10)
C20 C19' H09A 109.2
C18' C19' H09A 109.2
C20 C19' H09B 109.2
C18' C19' H09B 109.2
H09A C19' H09B 107.9
N2 C20 C19 107.9(6)
N2 C20 C19' 99.8(8)
C19 C20 C19' 8.2(13)
N2 C20 H20A 110.1
C19 C20 H20A 110.1
C19' C20 H20A 115.1
N2 C20 H20B 110.1
C19 C20 H20B 110.1
C19' C20 H20B 113.0
H20A C20 H20B 108.4

loop_
_geom_bond_atom_site_label_1
_geom_bond_atom_site_label_2
_geom_bond_distance
O1 C8 1.3785(18)
O1 N1 1.4462(18)
O2 C8 1.2139(18)
N1 C10 1.2989(19)
N2 C1 1.3467(18)
N2 C20 1.4659(19)
N2 C17 1.469(3)
N2 C17' 1.471(3)
C1 C2 1.413(2)
C1 C6 1.420(2)
C2 C3 1.374(2)
C2 H2 0.9500
C3 C4 1.4080(19)
C3 H3 0.9500
C4 C5 1.4119(19)
C4 C7 1.423(2)
C5 C6 1.363(2)
C5 H5 0.9500
C6 H6 0.9500
C7 C9 1.371(2)
C7 H7 0.9500
C8 C9 1.459(2)
C9 C10 1.448(2)
C10 C11 1.479(2)
C11 C12 1.385(2)
C11 C16 1.385(2)
C12 C13 1.390(2)
C12 H12 0.9500
C13 C14 1.371(3)
C13 H13 0.9500
C14 C15 1.384(3)
C14 H14 0.9500
C15 C16 1.391(2)
C15 H15 0.9500
C16 H16 0.9500
C17 C18 1.543(14)
C17 H17A 0.9900
C17 H17B 0.9900
C18 C19 1.518(16)
C18 H18A 0.9900
C18 H18B 0.9900
C19 C20 1.518(3)
C19 H19A 0.9900
C19 H19B 0.9900
C17' C18' 1.513(18)
C17' H07A 0.9900
C17' H07B 0.9900
C18' C19' 1.537(18)
C18' H18C 0.9900
C18' H18D 0.9900
C19' C20 1.518(3)
C19' H09A 0.9900
C19' H09B 0.9900
C20 H20A 0.9900
C20 H20B 0.9900

loop_
_geom_torsion_atom_site_label_1
_geom_torsion_atom_site_label_2
_geom_torsion_atom_site_label_3
_geom_torsion_atom_site_label_4
_geom_torsion
C8 O1 N1 C10 1.07(17)
C20 N2 C1 C2 -176.11(17)
C17 N2 C1 C2 -1.6(7)
C17' N2 C1 C2 3.5(8)
C20 N2 C1 C6 3.3(2)
C17 N2 C1 C6 177.8(6)
C17' N2 C1 C6 -177.1(7)
N2 C1 C2 C3 179.34(17)
C6 C1 C2 C3 -0.1(3)
C1 C2 C3 C4 1.0(3)
C2 C3 C4 C5 -1.2(3)
C2 C3 C4 C7 -179.58(18)
C3 C4 C5 C6 0.6(2)
C7 C4 C5 C6 179.13(14)
C4 C5 C6 C1 0.2(2)
N2 C1 C6 C5 -179.94(14)
C2 C1 C6 C5 -0.5(2)
C3 C4 C7 C9 -7.3(3)
C5 C4 C7 C9 174.37(16)
N1 O1 C8 O2 -179.12(13)
N1 O1 C8 C9 -0.73(16)
C4 C7 C9 C10 177.92(15)
C4 C7 C9 C8 -9.1(3)
O2 C8 C9 C7 4.2(3)
O1 C8 C9 C7 -173.87(15)
O2 C8 C9 C10 178.18(17)
O1 C8 C9 C10 0.15(15)
O1 N1 C10 C9 -0.98(17)
O1 N1 C10 C11 -179.65(12)
C7 C9 C10 N1 175.21(15)
C8 C9 C10 N1 0.55(17)
C7 C9 C10 C11 -6.2(2)
C8 C9 C10 C11 179.11(14)
N1 C10 C11 C12 -56.5(2)
C9 C10 C11 C12 124.99(17)
N1 C10 C11 C16 123.92(17)
C9 C10 C11 C16 -54.6(2)
C16 C11 C12 C13 1.1(2)
C10 C11 C12 C13 -178.49(14)
C11 C12 C13 C14 -1.5(3)
C12 C13 C14 C15 0.6(3)
C13 C14 C15 C16 0.7(3)
C12 C11 C16 C15 0.3(2)
C10 C11 C16 C15 179.82(16)
C14 C15 C16 C11 -1.2(3)
C1 N2 C17 C18 163.2(3)
C20 N2 C17 C18 -21.7(8)
C17' N2 C17 C18 73(17)
N2 C17 C18 C19 33.5(10)
C17 C18 C19 C20 -32.1(11)
C1 N2 C17' C18' -158.0(6)
C20 N2 C17' C18' 21.6(11)
C17 N2 C17' C18' -66(17)
N2 C17' C18' C19' -31.0(12)
C17' C18' C19' C20 32.9(14)
C1 N2 C20 C19 178.0(7)
C17 N2 C20 C19 3.0(9)
C17' N2 C20 C19 -1.6(9)
C1 N2 C20 C19' 179.2(8)
C17 N2 C20 C19' 4.2(10)
C17' N2 C20 C19' -0.4(11)
C18 C19 C20 N2 17.7(10)
C18 C19 C20 C19' 9(9)
C18' C19' C20 N2 -21.2(13)
C18' C19' C20 C19 151(11)
